data_7129107
loop_
_publ_author_name
'Taylor, Lauren L. K.'
'Vitorica-Yrezabal, I\~nigo J'
'Borilovi\'c, Ivana'
'Tuna, Floriana'
'Riddell, Imogen A.'

_publ_section_title
;
 Self-assembly of a trigonal bipyramidal architecture with stabilisation
 of iron in three spin states.
;
_journal_issue 85
_journal_name_full 'Chemical communications (Cambridge, England)'
_journal_page_first 11252
_journal_page_last 11255
_journal_paper_doi 10.1039/d1cc04413c
_journal_volume 57
_journal_year 2021
_chemical_formula_moiety 'C58 H43.5 Fe N12.5 O3, B F4, B F3.84, C1.9 H3 N0.72, 0.86(C2 H3 N1)'
_chemical_formula_sum 'C61.62 H49.07 B2 F7.84 Fe N14.07 O3'
_chemical_formula_weight 1261.14
_chemical_name_systematic IR-LT-020(3L1M)
_space_group_crystal_system triclinic
_space_group_IT_number 2
_space_group_name_Hall '-P 1'
_space_group_name_H-M_alt 'P -1'
_atom_sites_solution_hydrogens geom
_atom_sites_solution_primary dual
_audit_creation_date 2019-08-01
_audit_creation_method
;
Olex2 1.2
(compiled 2018.05.29 svn.r3508 for OlexSys, GUI svn.r5506)
;
_audit_update_record
;
2019-09-09 deposited with the CCDC.	2021-08-16 downloaded from the CCDC.
;
_cell_angle_alpha 71.694(5)
_cell_angle_beta 81.751(5)
_cell_angle_gamma 70.445(6)
_cell_formula_units_Z 2
_cell_length_a 10.5589(7)
_cell_length_b 14.5471(9)
_cell_length_c 21.5140(12)
_cell_measurement_reflns_used 5573
_cell_measurement_temperature 100.0(2)
_cell_measurement_theta_max 25.4390
_cell_measurement_theta_min 1.9650
_cell_volume 2953.7(3)
_computing_cell_refinement 'CrysAlisPro 1.171.40.42a (Rigaku OD, 2019)'
_computing_data_collection 'CrysAlisPro 1.171.40.42a (Rigaku OD, 2019)'
_computing_data_reduction 'CrysAlisPro 1.171.40.42a (Rigaku OD, 2019)'
_computing_molecular_graphics 'Olex2 (Dolomanov et al., 2009)'
_computing_publication_material 'Olex2 (Dolomanov et al., 2009)'
_computing_structure_refinement 'ShelXL (Sheldrick, 2015)'
_computing_structure_solution 'ShelXT (Sheldrick, 2015)'
_diffrn_ambient_temperature 100
_diffrn_detector_area_resol_mean 10.0000
_diffrn_measured_fraction_theta_full 0.961
_diffrn_measured_fraction_theta_max 0.732
_diffrn_measurement_details
;
List of Runs (angles in degrees, time in seconds):

  # Type    Start    End  Width  t~exp~   \w     \q     \k     \f   Frames
#--------------------------------------------------------------------------
  1  \w    -80.00  96.00   1.00    8.00    --    7.40  30.00-180.00  176
  2  \w    -80.00  16.00   1.00    8.00    --    7.40  60.00-120.00   96
;
_diffrn_measurement_device 'four-circle diffractometer'
_diffrn_measurement_device_type 'XtaLAB AFC11 (RINC): quarter-chi single'
_diffrn_measurement_method '\w scans'
_diffrn_radiation_type MoK\a
_diffrn_radiation_wavelength 0.71073
_diffrn_reflns_av_R_equivalents 0.0426
_diffrn_reflns_av_unetI/netI 0.0844
_diffrn_reflns_Laue_measured_fraction_full 0.961
_diffrn_reflns_Laue_measured_fraction_max 0.732
_diffrn_reflns_limit_h_max 14
_diffrn_reflns_limit_h_min -12
_diffrn_reflns_limit_k_max 20
_diffrn_reflns_limit_k_min -13
_diffrn_reflns_limit_l_max 23
_diffrn_reflns_limit_l_min -26
_diffrn_reflns_number 24792
_diffrn_reflns_point_group_measured_fraction_full 0.961
_diffrn_reflns_point_group_measured_fraction_max 0.732
_diffrn_reflns_theta_full 25.242
_diffrn_reflns_theta_max 30.479
_diffrn_reflns_theta_min 1.996
_exptl_absorpt_coefficient_mu 0.340
_exptl_absorpt_correction_T_max 1.00000
_exptl_absorpt_correction_T_min 0.92212
_exptl_absorpt_correction_type multi-scan
_exptl_absorpt_process_details
;
CrysAlisPro 1.171.40.42a (Rigaku Oxford Diffraction, 2019)
Empirical absorption correction using spherical harmonics,
 implemented in SCALE3 ABSPACK scaling algorithm.
;
_exptl_crystal_colour 'clear reddish red'
_exptl_crystal_colour_lustre clear
_exptl_crystal_colour_modifier reddish
_exptl_crystal_colour_primary red
_exptl_crystal_density_diffrn 1.418
_exptl_crystal_description plate
_exptl_crystal_F_000 1296
_exptl_crystal_preparation 'diffusion of diethyl ether into acetonitrile'
_exptl_crystal_recrystallization_method 'diffusion of diethyl ether into acetonitrile'
_exptl_crystal_size_max 0.1
_exptl_crystal_size_mid 0.1
_exptl_crystal_size_min 0.1
_refine_diff_density_max 1.262
_refine_diff_density_min -0.599
_refine_diff_density_rms 0.098
_refine_ls_extinction_method none
_refine_ls_goodness_of_fit_ref 1.058
_refine_ls_hydrogen_treatment constr
_refine_ls_matrix_type full
_refine_ls_number_parameters 877
_refine_ls_number_reflns 13157
_refine_ls_number_restraints 448
_refine_ls_restrained_S_all 1.052
_refine_ls_R_factor_all 0.1325
_refine_ls_R_factor_gt 0.0896
_refine_ls_shift/su_max 0.001
_refine_ls_shift/su_mean 0.000
_refine_ls_structure_factor_coef Fsqd
_refine_ls_weighting_details 'w=1/[\s^2^(Fo^2^)+(0.1349P)^2^+3.5102P] where P=(Fo^2^+2Fc^2^)/3'
_refine_ls_weighting_scheme calc
_refine_ls_wR_factor_gt 0.2300
_refine_ls_wR_factor_ref 0.2558
_reflns_Friedel_coverage 0.000
_reflns_number_gt 8895
_reflns_number_total 13157
_reflns_threshold_expression 'I > 2\s(I)'
_cod_data_source_file d1cc04413c2.cif
_cod_data_source_block lir2
_cod_depositor_comments 'Adding full bibliography for 7129106--7129112.cif.'
_cod_original_cell_volume 2953.7(4)
_cod_database_code 7129107
_shelxl_version_number 2014/6
_shelx_space_group_comment
;
The symmetry employed for this shelxl refinement is uniquely defined
by the following loop, which should always be used as a source of
symmetry information in preference to the above space-group names.
They are only intended as comments.
;
_shelx_estimated_absorpt_t_max 0.967
_shelx_estimated_absorpt_t_min 0.967
_olex2_refinement_description
;
1. Fixed Uiso
 At 1.2 times of:
  All C(H) groups
 At 1.5 times of:
  All C(H,H,H) groups
2. Restrained distances
 C9BA-C8BA = C3BA-C3 = C3A-C1A = C2_$1-C1_$1
 1.46 with sigma of 0.001
 N1AB-C3A = N4AA-C3 = N2AA-C9BA = N1AA_$1-C1_$1
 1.16 with sigma of 0.01
 C3BA-C3
 1.45 with sigma of 0.02
 C3A-C1A = C3BA-C3 = C9BA-C8BA = C2_$1-C1_$1
 1.45 with sigma of 0.02
 O2-C5BA
 1.2 with sigma of 0.001
 N1AB_$2-O2
 -3 with sigma of 0.02
 C3BA-C3 \\sim C1A-C3A
 with sigma of 0.02
 C19-C5BA \\sim C5BA-N3BA
 with sigma of 0.001
 C62-C70 \\sim C62-C70A
 with sigma of 0.02
 C12-C19 \\sim C12A-C19A
 with sigma of 0.02
 C12-N3BA \\sim C12A-N3BB
 with sigma of 0.02
 C12-C5BA \\sim C12A-C5BB
 with sigma of 0.02
 C19-C88 \\sim C19A-C88A
 with sigma of 0.02
 C88-C70 \\sim C88A-C70A
 with sigma of 0.02
 C70-C68 \\sim C70A-C68A
 with sigma of 0.02
 C68-N3BA \\sim C68A-N3BB
 with sigma of 0.02
 C5BA-O2 \\sim C5BB-O2A
 with sigma of 0.02
 C62-C88 \\sim C62-C88A
 with sigma of 0.04
 C62-C68 \\sim C62-C68A
 with sigma of 0.04
 C12-C88 \\sim C12A-C88A
 with sigma of 0.04
 C12-C68 \\sim C12A-C68A
 with sigma of 0.04
 C12-O2 \\sim C12A-O2A
 with sigma of 0.04
 C19-C70 \\sim C19A-C70A
 with sigma of 0.04
 C19-N3BA \\sim C19A-N3BB
 with sigma of 0.04
 C19-C5BA \\sim C19A-C5BB
 with sigma of 0.04
 C88-C68 \\sim C88A-C68A
 with sigma of 0.04
 C70-N3BA \\sim C70A-N3BB
 with sigma of 0.04
 N3BA-C5BA \\sim N3BB-C5BB
 with sigma of 0.04
 C70A-C62 \\sim C70-C62
 with sigma of 0.01
3. Uiso/Uaniso restraints and constraints
N3BA \\sim C70 \\sim C88 \\sim C68 \\sim C19 \\sim C12: within 2A with sigma of
0.001 and sigma for terminal atoms of 0.002
C5BA \\sim C12 \\sim C19 \\sim N3BA: within 2A with sigma of 0.04 and sigma for
terminal atoms of 0.08
C70 \\sim C68 \\sim C88 \\sim C12 \\sim N3BA \\sim C19 \\sim C5BA \\sim O2:
within 2A with sigma of 0.04 and sigma for terminal atoms of 0.08
C3BA \\sim C3A \\sim C3 \\sim N4AA \\sim N1AB \\sim C1A: within 2A with sigma
of 0.04 and sigma for terminal atoms of 0.08
N1AB \\sim N4AA \\sim C3 \\sim C3A: within 2A with sigma of 0.04 and sigma for
terminal atoms of 0.08
C12 \\sim C19 \\sim C88 \\sim C70 \\sim C68 \\sim N3BA \\sim C70A \\sim C88A
\\sim C19A \\sim C12A \\sim N3BB \\sim C68A: within 2A with sigma of 0.04 and
sigma for terminal atoms of 0.08
C5BA \\sim O2 \\sim C5BB \\sim O2A: within 2A with sigma of 0.04 and sigma for
terminal atoms of 0.08
O2A \\sim O2: within 2A with sigma of 0.02 and sigma for terminal atoms of 0.04
4. Rigid body (RIGU) restrains
 C12, C19, C88, C70, C68, N3BA
 with sigma for 1-2 distances of 0.001 and sigma for 1-3 distances of 0.001
 C68, C70, C88, C19, C12, C62, C75
 with sigma for 1-2 distances of 0.001 and sigma for 1-3 distances of 0.001
 N1AB, C3A, C1A, C3BA, C3, N4AA
 with sigma for 1-2 distances of 0.004 and sigma for 1-3 distances of 0.004
 C12, C19, C88, C70, C68, N3BA, C5BA, O2, C70A, C19A, C12A, C5BB, O2A, N3BB,
 C68A, C88A
 with sigma for 1-2 distances of 0.004 and sigma for 1-3 distances of 0.004
5. Others
 Sof(F4AA)=Sof(F5AA)=Sof(F2)=Sof(F3)=FVAR(1)
 Sof(C3BA)=Sof(H3BA)=Sof(H3BB)=Sof(H3BC)=Sof(N4AA)=Sof(C3)=FVAR(2)
 Sof(C70A)=Sof(C88A)=Sof(H88A)=Sof(C19A)=Sof(H19A)=Sof(C12A)=Sof(C5BB)=
 Sof(H5BB)=Sof(O2A)=Sof(N3BB)=Sof(C68A)=Sof(H68A)=1-FVAR(3)
 Sof(C12)=Sof(C19)=Sof(H19)=Sof(C88)=Sof(H88)=Sof(C70)=Sof(C68)=Sof(H68)=
 Sof(N3BA)=Sof(C5BA)=Sof(H5BA)=Sof(O2)=FVAR(3)
 Fixed Sof: C1A(0.25) H1AA(0.25) H1AB(0.25) H1AC(0.25) C3A(0.25) N1AB(0.25)
 C1(0.5) N1AA(0.5) C2(0.5) H2A(0.5) H2B(0.5) H2C(0.5)
6.a Me refined with riding coordinates:
 C4BA(H4BA,H4BB,H4BC), C9AA(H9AA,H9AB,H9AC), C7BA(H7BA,H7BB,H7BC), C2(H2A,H2B,
 H2C)
6.b Aromatic/amide H refined with riding coordinates:
 C44(H44), C58(H58), C40(H40), C29(H29), C33(H33), C36(H36), C42(H42),
 C43(H43), C56(H56), C53(H53), C63(H63), C32(H32), C59(H59), C64(H64), C87(H87),
  C71(H71), C60(H60), C55(H55), C19(H19), C88(H88), C68(H68), C69(H69),
 C75(H75), C79(H79), C4AA(H4AA), C1BA(H1BA), C15(H15), C0BA(H0BA), C7AA(H7AA),
 C13(H13), C6AA(H6AA), C11(H11), C5BA(H5BA), C88A(H88A), C19A(H19A), C5BB(H5BB),
  C68A(H68A)
6.c Fitted hexagon refined as free rotating group:
 N11(C25,C44,C58,C38,C40), C57(C2BA,C56,C53,C63,C32), C67(C87,C71,C60,C55,C41),
  C12(C19,C88,C70,C68,N3BA), C4AA(C1BA,C15,C0BA,C2AA,C0AA)
6.d Idealised Me refined as rotating group:
 C8BA(H8BA,H8BB,H8BC), C3BA(H3BA,H3BB,H3BC), C1A(H1AA,H1AB,H1AC)
;
_olex2_submission_special_instructions 'No special instructions were received'
_oxdiff_exptl_absorpt_empirical_details
;
Empirical correction (ABSPACK) includes:
- Absorption correction using spherical harmonics
- Frame scaling
;

loop_
_space_group_symop_operation_xyz
'x, y, z'
'-x, -y, -z'

loop_
_atom_site_label
_atom_site_type_symbol
_atom_site_fract_x
_atom_site_fract_y
_atom_site_fract_z
_atom_site_U_iso_or_equiv
_atom_site_adp_type
_atom_site_occupancy
_atom_site_site_symmetry_order
_atom_site_calc_flag
_atom_site_refinement_flags_posn
_atom_site_refinement_flags_adp
_atom_site_refinement_flags_occupancy
_atom_site_disorder_assembly
_atom_site_disorder_group
Fe1 Fe 0.61110(5) 0.22262(4) 0.21799(3) 0.02125(17) Uani 1 1 d . . . . .
N5 N 0.6472(3) 0.1242(3) 0.31799(17) 0.0308(8) Uani 1 1 d . . . . .
N11 N 0.4269(2) 0.33064(15) 0.24513(11) 0.0268(7) Uani 1 1 d . . . . .
C25 C 0.3678(3) 0.41113(19) 0.19227(9) 0.0308(9) Uani 1 1 d G . . . .
C44 C 0.2639(3) 0.49417(18) 0.20301(12) 0.0414(12) Uani 1 1 d G . . . .
H44 H 0.2234 0.5492 0.1669 0.050 Uiso 1 1 calc R . . . .
C58 C 0.2191(2) 0.49674(17) 0.26662(14) 0.0424(12) Uani 1 1 d G . . . .
H58 H 0.1481 0.5535 0.2740 0.051 Uiso 1 1 calc R . . . .
C38 C 0.2782(3) 0.4163(2) 0.31948(11) 0.0346(10) Uani 1 1 d G . . . .
C40 C 0.3822(2) 0.33320(18) 0.30874(10) 0.0299(9) Uani 1 1 d G . . . .
H40 H 0.4226 0.2782 0.3449 0.036 Uiso 1 1 calc R . . . .
N13 N 0.3573(4) 0.4245(3) 0.07503(19) 0.0360(9) Uani 1 1 d . . . . .
N3AA N 0.1384(4) 0.3281(4) 0.4893(2) 0.0477(11) Uani 1 1 d . . . . .
N18 N 0.7456(3) 0.2727(3) 0.25168(18) 0.0287(8) Uani 1 1 d . . . . .
C21 C 1.1369(4) -0.0182(3) 0.1583(2) 0.0296(9) Uani 1 1 d . . . . .
C24 C 0.2305(4) 0.4138(4) 0.3884(3) 0.0383(11) Uani 1 1 d . . . . .
C26 C 1.4074(4) -0.0911(4) 0.1733(2) 0.0369(11) Uani 1 1 d . . . . .
N28 N 0.8343(4) 0.2825(3) 0.3371(2) 0.0392(10) Uani 1 1 d . . . . .
C29 C 0.1808(4) 0.3360(4) 0.4272(2) 0.0394(11) Uani 1 1 d . . . . .
H29 H 0.1769 0.2860 0.4084 0.047 Uiso 1 1 calc R . . . .
C33 C 0.6030(4) 0.0440(4) 0.3446(2) 0.0368(11) Uani 1 1 d . . . . .
H33 H 0.5424 0.0336 0.3208 0.044 Uiso 1 1 calc R . . . .
O34 O 0.1036(5) 0.4368(4) 0.6170(2) 0.0795(15) Uani 1 1 d . . . . .
N35 N 1.3623(4) -0.0838(3) 0.1163(2) 0.0397(10) Uani 1 1 d . . . . .
C36 C 1.3241(4) -0.0606(4) 0.2238(2) 0.0348(10) Uani 1 1 d . . . . .
H36 H 1.3603 -0.0651 0.2630 0.042 Uiso 1 1 calc R . . . .
C42 C 1.1865(4) -0.0235(3) 0.2157(2) 0.0328(10) Uani 1 1 d . . . . .
H42 H 1.1268 -0.0019 0.2494 0.039 Uiso 1 1 calc R . . . .
C43 C 1.2296(4) -0.0479(4) 0.1100(2) 0.0368(11) Uani 1 1 d . . . . .
H43 H 1.1961 -0.0423 0.0699 0.044 Uiso 1 1 calc R . . . .
C47 C 0.1481(5) 0.3967(5) 0.5152(3) 0.0513(14) Uani 1 1 d . . . . .
C48 C 0.4246(4) 0.3944(3) 0.1307(2) 0.0322(10) Uani 1 1 d . . . . .
C51 C 0.7336(4) 0.1400(4) 0.3513(2) 0.0330(10) Uani 1 1 d . . . . .
C57 C 0.36756(19) 0.1747(2) 0.17220(12) 0.0267(9) Uani 1 1 d . . . . .
C2BA C 0.3612(2) 0.1635(2) 0.11100(12) 0.0289(9) Uani 1 1 d G . . . .
C56 C 0.2376(3) 0.1948(2) 0.08291(11) 0.0373(11) Uani 1 1 d G . . . .
H56 H 0.2332 0.1871 0.0411 0.045 Uiso 1 1 calc R . . . .
C53 C 0.12035(19) 0.2372(2) 0.11601(14) 0.0386(11) Uani 1 1 d G . . . .
H53 H 0.0359 0.2586 0.0968 0.046 Uiso 1 1 calc R . . . .
C63 C 0.12673(19) 0.2484(2) 0.17721(13) 0.0364(11) Uani 1 1 d G . . . .
H63 H 0.0466 0.2774 0.1998 0.044 Uiso 1 1 calc R . . . .
C32 C 0.2503(2) 0.2172(2) 0.20531(11) 0.0315(9) Uani 1 1 d G . . . .
H32 H 0.2547 0.2248 0.2471 0.038 Uiso 1 1 calc R . . . .
C59 C 0.7793(5) 0.0726(5) 0.4119(2) 0.0510(15) Uani 1 1 d . . . . .
H59 H 0.8418 0.0832 0.4344 0.061 Uiso 1 1 calc R . . . .
C62 C 0.6406(5) -0.0252(4) 0.4052(3) 0.0494(11) Uani 1 1 d D U . . .
C64 C 0.2369(5) 0.4866(5) 0.4151(3) 0.0527(14) Uani 1 1 d . . . . .
H64 H 0.2687 0.5415 0.3898 0.063 Uiso 1 1 calc R . . . .
C67 C 0.8482(3) 0.3620(2) 0.28387(13) 0.0427(12) Uani 1 1 d . . . . .
C87 C 0.9045(3) 0.4392(3) 0.27490(17) 0.0611(18) Uani 1 1 d G . . . .
H87 H 0.9427 0.4442 0.3106 0.073 Uiso 1 1 calc R . . . .
C71 C 0.9049(4) 0.5092(2) 0.2136(2) 0.0648(18) Uani 1 1 d G . . . .
H71 H 0.9434 0.5620 0.2075 0.078 Uiso 1 1 calc R . . . .
C60 C 0.8491(3) 0.5019(2) 0.16134(16) 0.0569(16) Uani 1 1 d G . . . .
H60 H 0.8494 0.5497 0.1195 0.068 Uiso 1 1 calc R . . . .
C55 C 0.7927(3) 0.4246(2) 0.17031(14) 0.0460(13) Uani 1 1 d G . . . .
H55 H 0.7546 0.4197 0.1346 0.055 Uiso 1 1 calc R . . . .
C41 C 0.7923(3) 0.3547(2) 0.23158(15) 0.0346(10) Uani 1 1 d G . . . .
C12 C 0.4919(9) -0.2705(6) 0.4999(3) 0.0541(15) Uani 0.465(8) 1 d D U P A 1
C19 C 0.5128(9) -0.2416(7) 0.4322(3) 0.0541(15) Uani 0.465(8) 1 d DG U P A 1
H19 H 0.4931 -0.2775 0.4066 0.065 Uiso 0.465(8) 1 calc R . P A 1
C88 C 0.5625(12) -0.1603(8) 0.4019(3) 0.0541(14) Uani 0.465(8) 1 d DG U P A 1
H88 H 0.5768 -0.1406 0.3556 0.065 Uiso 0.465(8) 1 calc R . P A 1
C70 C 0.5913(14) -0.1079(8) 0.4393(5) 0.0541(14) Uani 0.465(8) 1 d DG U P A 1
C68 C 0.5704(11) -0.1368(7) 0.5070(4) 0.0541(15) Uani 0.465(8) 1 d DG U P A 1
H68 H 0.5901 -0.1010 0.5325 0.065 Uiso 0.465(8) 1 calc R . P A 1
N3BA N 0.5207(8) -0.2181(6) 0.5373(3) 0.0540(15) Uani 0.465(8) 1 d DG U P A 1
C69 C 0.1949(5) 0.4768(5) 0.4807(3) 0.0568(16) Uani 1 1 d . . . . .
H69 H 0.1986 0.5248 0.5013 0.068 Uiso 1 1 calc R . . . .
C74 C 0.7728(4) 0.2305(4) 0.3151(2) 0.0327(10) Uani 1 1 d . . . . .
C75 C 0.7316(5) -0.0096(5) 0.4381(3) 0.0554(13) Uani 1 1 d . U . . .
H75 H 0.7614 -0.0561 0.4793 0.067 Uiso 1 1 calc R . . . .
C79 C 0.1017(6) 0.3819(6) 0.5857(3) 0.0615(17) Uani 1 1 d . . . . .
H79 H 0.0687 0.3260 0.6069 0.074 Uiso 1 1 calc R . . . .
N9 N 0.5537(3) 0.3416(3) 0.12453(17) 0.0294(8) Uani 1 1 d . . . . .
N5AA N 0.4896(3) 0.1201(3) 0.09109(17) 0.0297(8) Uani 1 1 d . . . . .
N0AA N 0.5009(3) 0.1432(3) 0.18801(16) 0.0255(7) Uani 1 1 d . . . . .
C3AA C 0.5697(4) 0.1105(3) 0.1386(2) 0.0259(8) Uani 1 1 d . . . . .
C4AA C 0.6849(2) 0.2972(2) 0.02483(13) 0.0370(11) Uani 1 1 d . . . . .
H4AA H 0.7687 0.2633 0.0453 0.044 Uiso 1 1 calc R . . . .
C1BA C 0.6756(3) 0.3034(3) -0.04024(13) 0.0467(13) Uani 1 1 d G . . . .
H1BA H 0.7529 0.2738 -0.0642 0.056 Uiso 1 1 calc R . . . .
C15 C 0.5530(3) 0.3529(3) -0.07019(10) 0.0525(14) Uani 1 1 d G . . . .
H15 H 0.5466 0.3572 -0.1147 0.063 Uiso 1 1 calc R . . . .
C0BA C 0.4398(3) 0.3962(3) -0.03507(13) 0.0498(14) Uani 1 1 d G . . . .
H0BA H 0.3561 0.4301 -0.0555 0.060 Uiso 1 1 calc R . . . .
C2AA C 0.4492(2) 0.3900(2) 0.03000(13) 0.0361(10) Uani 1 1 d G . . . .
C0AA C 0.5717(3) 0.3405(2) 0.05995(10) 0.0316(9) Uani 1 1 d G . . . .
C5AA C 0.9907(4) 0.0157(3) 0.1480(2) 0.0283(9) Uani 1 1 d . . . . .
C7AA C 0.9374(4) -0.0241(3) 0.1112(2) 0.0326(10) Uani 1 1 d . . . . .
H7AA H 0.9954 -0.0713 0.0895 0.039 Uiso 1 1 calc R . . . .
C13 C 0.9007(4) 0.0868(3) 0.1779(2) 0.0267(9) Uani 1 1 d . . . . .
H13 H 0.9356 0.1153 0.2031 0.032 Uiso 1 1 calc R . . . .
O14 O 1.6128(4) -0.1439(4) 0.2258(3) 0.0783(15) Uani 1 1 d . . . . .
C6AA C 1.5549(5) -0.1341(4) 0.1787(3) 0.0536(14) Uani 1 1 d . . . . .
H6AA H 1.6071 -0.1553 0.1430 0.064 Uiso 1 1 calc R . . . .
N7 N 0.7676(3) 0.1158(3) 0.17225(16) 0.0254(7) Uani 1 1 d . . . . .
C11 C 0.7992(4) 0.0049(4) 0.1059(2) 0.0341(10) Uani 1 1 d . . . . .
H11 H 0.7616 -0.0230 0.0814 0.041 Uiso 1 1 calc R . . . .
C8AA C 0.7174(4) 0.0753(3) 0.1370(2) 0.0260(9) Uani 1 1 d . . . . .
C4BA C 0.2122(5) 0.4723(4) 0.0653(3) 0.0483(14) Uani 1 1 d . . . . .
H4BA H 0.1944 0.4850 0.0194 0.072 Uiso 1 1 calc R . . . .
H4BB H 0.1633 0.4268 0.0936 0.072 Uiso 1 1 calc R . . . .
H4BC H 0.1823 0.5369 0.0764 0.072 Uiso 1 1 calc R . . . .
C9AA C 0.8719(6) 0.2655(6) 0.4033(3) 0.0594(17) Uani 1 1 d . . . . .
H9AA H 0.9146 0.3158 0.4033 0.089 Uiso 1 1 calc R . . . .
H9AB H 0.7912 0.2723 0.4326 0.089 Uiso 1 1 calc R . . . .
H9AC H 0.9350 0.1968 0.4187 0.089 Uiso 1 1 calc R . . . .
F0AA F 0.0402(3) 0.3305(2) 0.96531(16) 0.0573(9) Uani 1 1 d . . . . .
F2AA F 0.0095(3) 0.1784(3) 0.98294(16) 0.0614(9) Uani 1 1 d . . . . .
F3AA F 0.1855(3) 0.2130(3) 0.92025(17) 0.0619(9) Uani 1 1 d . . . . .
F6AA F -0.0257(3) 0.2944(3) 0.88319(15) 0.0608(9) Uani 1 1 d . . . . .
B9 B 0.0519(6) 0.2539(5) 0.9375(3) 0.0426(13) Uani 1 1 d . . . . .
F4AA F 0.2318(5) 0.1408(4) 0.3745(2) 0.0893(16) Uani 0.960(6) 1 d . . P B 1
F5AA F 0.2813(4) -0.0132(3) 0.36127(19) 0.0698(12) Uani 0.960(6) 1 d . . P B 1
F2 F 0.0812(3) 0.0998(3) 0.33127(15) 0.0576(11) Uani 0.960(6) 1 d . . P B 1
F3 F 0.1257(4) 0.0342(4) 0.43829(16) 0.0755(14) Uani 0.960(6) 1 d . . P B 1
B6 B 0.1821(6) 0.0651(5) 0.3767(3) 0.0472(14) Uani 1 1 d . . . . .
C7BA C 0.5292(4) 0.1003(4) 0.0278(2) 0.0361(10) Uani 1 1 d . . . . .
H7BA H 0.6269 0.0687 0.0251 0.054 Uiso 1 1 calc R . . . .
H7BB H 0.4840 0.0543 0.0228 0.054 Uiso 1 1 calc R . . . .
H7BC H 0.5034 0.1645 -0.0072 0.054 Uiso 1 1 calc R . . . .
N2AA N -0.1267(6) 0.9044(4) 0.2997(3) 0.045(2) Uani 0.715(17) 1 d D . . C -1
C8BA C -0.0667(7) 0.7588(4) 0.2445(3) 0.065(3) Uani 0.96(2) 1 d D . . C -1
H8BA H -0.1229 0.7809 0.2069 0.097 Uiso 1 1 calc GR . . C -1
H8BB H -0.0828 0.6981 0.2761 0.097 Uiso 1 1 calc GR . . C -1
H8BC H 0.0283 0.7428 0.2297 0.097 Uiso 1 1 calc GR . . C -1
C9BA C -0.1003(6) 0.8403(4) 0.2758(3) 0.059(3) Uani 0.95(2) 1 d D . . C -1
C3BA C 0.1037(12) 0.8236(9) 0.4113(5) 0.068(3) Uani 0.608(10) 1 d D U P D 1
H3BA H 0.0309 0.8835 0.3901 0.102 Uiso 0.608(10) 1 calc GR . P D 1
H3BB H 0.1679 0.8454 0.4275 0.102 Uiso 0.608(10) 1 calc GR . P D 1
H3BC H 0.0662 0.7793 0.4481 0.102 Uiso 0.608(10) 1 calc GR . P D 1
N4AA N 0.2219(10) 0.7197(7) 0.3276(5) 0.084(3) Uani 0.608(10) 1 d D U P D 1
C3 C 0.1724(11) 0.7680(7) 0.3639(5) 0.069(3) Uani 0.608(10) 1 d D U P D 1
C1A C 0.043(2) 0.8555(15) 0.4296(13) 0.053(6) Uani 0.25 1 d D U P E 2
H1AA H -0.0077 0.8962 0.3903 0.079 Uiso 0.25 1 calc GR . P E 2
H1AB H 0.0684 0.9004 0.4480 0.079 Uiso 0.25 1 calc GR . P E 2
H1AC H -0.0119 0.8196 0.4621 0.079 Uiso 0.25 1 calc GR . P E 2
C3A C 0.1650(18) 0.7816(15) 0.4123(13) 0.049(6) Uani 0.25 1 d D U P E 2
N1AB N 0.253(2) 0.7155(19) 0.3999(19) 0.104(9) Uani 0.25 1 d D U P E 2
C1 C 0.5520(12) 0.5422(13) 0.3026(8) 0.098(8) Uani 0.5 1 d D . P . .
N1AA N 0.5438(11) 0.4632(13) 0.3317(8) 0.105(7) Uani 0.5 1 d D . P . .
C2 C 0.546(2) 0.6467(13) 0.2664(9) 0.133(9) Uani 0.5 1 d D . P . .
H2A H 0.6376 0.6504 0.2536 0.199 Uiso 0.5 1 calc R . P . .
H2B H 0.4948 0.6683 0.2270 0.199 Uiso 0.5 1 calc R . P . .
H2C H 0.5021 0.6916 0.2941 0.199 Uiso 0.5 1 calc R . P . .
C5BA C 0.4455(11) -0.3583(9) 0.5318(5) 0.077(4) Uani 0.465(8) 1 d D U P A 1
H5BA H 0.4266 -0.3965 0.5077 0.093 Uiso 0.465(8) 1 calc R . P A 1
O2 O 0.4326(18) -0.3796(15) 0.5904(5) 0.165(7) Uani 0.465(8) 1 d D U P A 1
C70A C 0.5896(12) -0.1132(8) 0.4246(5) 0.047(2) Uani 0.535(8) 1 d D U P A 2
C88A C 0.5811(11) -0.1654(8) 0.3800(5) 0.052(3) Uani 0.535(8) 1 d D U P A 2
H88A H 0.6086 -0.1392 0.3357 0.063 Uiso 0.535(8) 1 calc R . P A 2
C19A C 0.5379(9) -0.2493(7) 0.3934(5) 0.054(3) Uani 0.535(8) 1 d D U P A 2
H19A H 0.5385 -0.2811 0.3609 0.065 Uiso 0.535(8) 1 calc R . P A 2
C12A C 0.4943(11) -0.2838(8) 0.4567(6) 0.070(3) Uani 0.535(8) 1 d D U P A 2
C5BB C 0.4420(13) -0.3720(10) 0.4647(8) 0.091(4) Uani 0.535(8) 1 d D U P A 2
H5BB H 0.4662 -0.4064 0.4318 0.109 Uiso 0.535(8) 1 calc R . P A 2
O2A O 0.3800(9) -0.3974(7) 0.5050(5) 0.080(3) Uani 0.535(8) 1 d D U P A 2
N3BB N 0.4996(11) -0.2389(8) 0.5042(5) 0.072(3) Uani 0.535(8) 1 d D U P A 2
C68A C 0.5475(11) -0.1545(9) 0.4894(5) 0.058(3) Uani 0.535(8) 1 d D U P A 2
H68A H 0.5513 -0.1258 0.5229 0.070 Uiso 0.535(8) 1 calc R . P A 2

loop_
_atom_site_aniso_label
_atom_site_aniso_U_11
_atom_site_aniso_U_22
_atom_site_aniso_U_33
_atom_site_aniso_U_23
_atom_site_aniso_U_13
_atom_site_aniso_U_12
Fe1 0.0181(3) 0.0269(3) 0.0209(3) -0.0120(2) -0.00093(19) -0.0048(2)
N5 0.0218(17) 0.039(2) 0.0281(19) -0.0129(16) -0.0025(13) -0.0018(15)
N11 0.0229(16) 0.0270(17) 0.0331(19) -0.0128(15) -0.0031(13) -0.0063(13)
C25 0.026(2) 0.028(2) 0.037(2) -0.0058(18) -0.0010(17) -0.0099(16)
C44 0.031(2) 0.030(2) 0.053(3) -0.006(2) 0.001(2) -0.0033(18)
C58 0.029(2) 0.033(2) 0.062(3) -0.019(2) 0.008(2) -0.0041(19)
C38 0.026(2) 0.037(2) 0.044(3) -0.019(2) 0.0028(18) -0.0095(18)
C40 0.024(2) 0.034(2) 0.035(2) -0.0184(19) 0.0000(16) -0.0067(17)
N13 0.035(2) 0.034(2) 0.034(2) 0.0012(17) -0.0086(16) -0.0119(16)
N3AA 0.041(2) 0.060(3) 0.046(3) -0.031(2) 0.0028(18) -0.007(2)
N18 0.0223(16) 0.0300(18) 0.038(2) -0.0179(16) -0.0039(14) -0.0042(14)
C21 0.027(2) 0.030(2) 0.031(2) -0.0112(18) 0.0040(16) -0.0070(17)
C24 0.022(2) 0.047(3) 0.051(3) -0.032(2) 0.0047(18) -0.0037(19)
C26 0.026(2) 0.035(2) 0.049(3) -0.016(2) 0.0012(19) -0.0051(18)
N28 0.0279(19) 0.057(3) 0.044(2) -0.034(2) -0.0049(16) -0.0073(17)
C29 0.034(2) 0.047(3) 0.041(3) -0.026(2) 0.0018(19) -0.006(2)
C33 0.027(2) 0.039(2) 0.035(2) -0.005(2) 0.0000(17) -0.0025(18)
O34 0.068(3) 0.120(4) 0.067(3) -0.067(3) -0.003(2) -0.012(3)
N35 0.0273(19) 0.048(2) 0.044(2) -0.0232(19) 0.0079(16) -0.0070(17)
C36 0.030(2) 0.039(2) 0.036(2) -0.014(2) -0.0022(18) -0.0084(18)
C42 0.030(2) 0.034(2) 0.034(2) -0.0142(19) 0.0042(17) -0.0086(18)
C43 0.028(2) 0.043(3) 0.037(3) -0.017(2) 0.0044(18) -0.0062(19)
C47 0.026(2) 0.074(4) 0.058(3) -0.040(3) 0.003(2) -0.004(2)
C48 0.028(2) 0.028(2) 0.036(2) -0.0011(18) -0.0031(17) -0.0100(17)
C51 0.024(2) 0.047(3) 0.027(2) -0.016(2) -0.0011(16) -0.0050(18)
C57 0.026(2) 0.030(2) 0.029(2) -0.0114(17) -0.0001(16) -0.0121(16)
C2BA 0.028(2) 0.031(2) 0.031(2) -0.0111(18) -0.0019(16) -0.0118(17)
C56 0.035(2) 0.047(3) 0.037(3) -0.012(2) -0.0052(19) -0.020(2)
C53 0.027(2) 0.044(3) 0.047(3) -0.012(2) -0.0051(19) -0.0138(19)
C63 0.025(2) 0.039(2) 0.048(3) -0.016(2) 0.0031(18) -0.0110(18)
C32 0.028(2) 0.037(2) 0.033(2) -0.0142(19) 0.0042(17) -0.0129(17)
C59 0.037(3) 0.077(4) 0.030(3) -0.013(3) -0.011(2) -0.003(3)
C62 0.031(2) 0.056(2) 0.039(2) 0.0013(18) -0.0014(16) 0.0007(18)
C64 0.040(3) 0.059(3) 0.076(4) -0.048(3) 0.012(3) -0.016(2)
C67 0.027(2) 0.050(3) 0.064(3) -0.038(3) -0.004(2) -0.006(2)
C87 0.038(3) 0.069(4) 0.100(5) -0.058(4) -0.015(3) -0.009(3)
C71 0.051(3) 0.050(3) 0.105(6) -0.029(4) -0.017(3) -0.017(3)
C60 0.037(3) 0.038(3) 0.096(5) -0.010(3) -0.022(3) -0.013(2)
C55 0.033(2) 0.039(3) 0.070(4) -0.013(3) -0.018(2) -0.011(2)
C41 0.024(2) 0.037(2) 0.049(3) -0.024(2) -0.0038(18) -0.0051(17)
C12 0.037(2) 0.058(2) 0.046(3) -0.001(2) 0.002(2) -0.0025(19)
C19 0.037(2) 0.058(2) 0.046(3) -0.001(2) 0.003(2) -0.0028(19)
C88 0.037(2) 0.058(2) 0.046(3) -0.001(2) 0.002(2) -0.0027(19)
C70 0.037(2) 0.058(2) 0.045(3) -0.001(2) 0.002(2) -0.0024(19)
C68 0.037(2) 0.058(2) 0.045(3) -0.001(2) 0.002(2) -0.0023(19)
N3BA 0.037(2) 0.058(2) 0.046(3) -0.001(2) 0.002(2) -0.0023(19)
C69 0.037(3) 0.081(4) 0.072(4) -0.064(4) 0.004(3) -0.006(3)
C74 0.0218(19) 0.045(3) 0.035(2) -0.026(2) -0.0043(16) 0.0005(18)
C75 0.043(2) 0.068(3) 0.036(2) 0.005(2) -0.0044(19) -0.009(2)
C79 0.046(3) 0.093(5) 0.051(3) -0.041(4) 0.005(2) -0.011(3)
N9 0.0281(18) 0.0324(19) 0.0284(19) -0.0087(15) 0.0004(14) -0.0108(14)
N5AA 0.0305(18) 0.038(2) 0.0292(19) -0.0164(16) 0.0008(14) -0.0167(15)
N0AA 0.0208(16) 0.0287(17) 0.0267(18) -0.0094(14) 0.0025(13) -0.0071(13)
C3AA 0.029(2) 0.029(2) 0.025(2) -0.0146(17) 0.0016(15) -0.0113(16)
C4AA 0.043(3) 0.041(3) 0.029(2) -0.008(2) 0.0024(18) -0.019(2)
C1BA 0.064(3) 0.053(3) 0.032(3) -0.014(2) 0.008(2) -0.033(3)
C15 0.077(4) 0.066(4) 0.025(3) -0.005(2) -0.004(2) -0.041(3)
C0BA 0.058(3) 0.054(3) 0.035(3) 0.007(2) -0.012(2) -0.029(3)
C2AA 0.041(2) 0.037(2) 0.030(2) 0.0020(19) -0.0062(18) -0.021(2)
C0AA 0.038(2) 0.034(2) 0.026(2) -0.0060(18) 0.0014(17) -0.0183(18)
C5AA 0.0232(19) 0.033(2) 0.029(2) -0.0128(18) 0.0059(16) -0.0082(16)
C7AA 0.027(2) 0.038(2) 0.039(2) -0.024(2) 0.0058(17) -0.0076(18)
C13 0.0244(19) 0.034(2) 0.024(2) -0.0124(17) 0.0020(15) -0.0093(16)
O14 0.033(2) 0.110(4) 0.103(4) -0.063(3) -0.014(2) -0.001(2)
C6AA 0.029(2) 0.058(3) 0.076(4) -0.032(3) 0.000(3) -0.004(2)
N7 0.0239(16) 0.0291(18) 0.0248(17) -0.0109(14) 0.0017(13) -0.0083(13)
C11 0.030(2) 0.042(3) 0.037(3) -0.024(2) 0.0047(18) -0.0105(19)
C8AA 0.0226(19) 0.029(2) 0.029(2) -0.0141(17) 0.0018(15) -0.0068(16)
C4BA 0.032(2) 0.045(3) 0.056(3) 0.006(2) -0.012(2) -0.010(2)
C9AA 0.049(3) 0.096(5) 0.050(3) -0.049(3) -0.010(2) -0.015(3)
F0AA 0.070(2) 0.0398(16) 0.0555(19) -0.0243(15) -0.0130(15) 0.0054(15)
F2AA 0.071(2) 0.062(2) 0.0512(19) -0.0109(16) -0.0065(16) -0.0239(17)
F3AA 0.0505(18) 0.069(2) 0.068(2) -0.0398(18) 0.0022(15) -0.0034(16)
F6AA 0.0581(19) 0.080(2) 0.0405(17) -0.0180(16) -0.0124(14) -0.0118(17)
B9 0.043(3) 0.045(3) 0.040(3) -0.021(3) -0.002(2) -0.006(2)
F4AA 0.138(4) 0.085(3) 0.082(3) -0.049(2) 0.021(3) -0.068(3)
F5AA 0.063(2) 0.068(2) 0.077(3) -0.042(2) -0.0243(18) 0.0089(18)
F2 0.0512(19) 0.069(2) 0.0400(18) -0.0176(16) -0.0020(14) -0.0005(16)
F3 0.083(3) 0.111(3) 0.0326(18) -0.0037(19) -0.0024(17) -0.045(2)
B6 0.049(3) 0.048(3) 0.043(3) -0.014(3) 0.000(3) -0.013(3)
C7BA 0.035(2) 0.051(3) 0.033(2) -0.027(2) 0.0016(18) -0.015(2)
N2AA 0.052(4) 0.040(4) 0.034(4) -0.015(3) -0.002(3) 0.001(3)
C8BA 0.059(4) 0.061(4) 0.061(4) -0.030(3) -0.009(3) 0.011(3)
C9BA 0.045(4) 0.066(5) 0.055(4) -0.009(3) -0.001(3) -0.010(3)
C3BA 0.054(8) 0.052(7) 0.094(8) -0.003(6) -0.025(6) -0.018(6)
N4AA 0.076(7) 0.051(5) 0.102(8) 0.005(5) -0.015(5) -0.010(4)
C3 0.061(7) 0.038(5) 0.095(8) 0.010(5) -0.018(5) -0.019(4)
C1A 0.042(11) 0.028(9) 0.076(16) -0.006(9) 0.000(10) -0.003(8)
C3A 0.039(10) 0.039(10) 0.071(14) -0.021(10) -0.017(9) -0.002(7)
N1AB 0.051(10) 0.078(13) 0.20(2) -0.080(15) 0.000(13) -0.004(9)
C1 0.025(6) 0.17(2) 0.163(19) -0.147(19) 0.035(8) -0.034(10)
N1AA 0.027(5) 0.178(17) 0.172(17) -0.145(16) 0.014(7) -0.027(8)
C2 0.088(13) 0.20(3) 0.142(19) -0.13(2) 0.021(12) -0.019(15)
C5BA 0.034(6) 0.057(6) 0.102(8) 0.003(5) 0.026(6) -0.002(5)
O2 0.156(14) 0.158(14) 0.128(9) 0.009(7) 0.031(8) -0.042(11)
C70A 0.026(4) 0.049(5) 0.045(5) 0.015(4) -0.005(4) -0.008(4)
C88A 0.036(5) 0.051(5) 0.057(5) 0.012(4) -0.009(4) -0.019(4)
C19A 0.036(5) 0.048(5) 0.064(6) 0.015(4) -0.013(4) -0.021(4)
C12A 0.047(5) 0.052(5) 0.080(6) 0.020(4) -0.007(4) -0.010(4)
C5BB 0.065(7) 0.064(6) 0.120(9) 0.003(6) -0.003(6) -0.018(5)
O2A 0.082(6) 0.056(5) 0.114(7) -0.019(5) 0.005(5) -0.046(5)
N3BB 0.049(5) 0.056(5) 0.077(6) 0.020(4) 0.004(4) -0.015(4)
C68A 0.037(5) 0.057(5) 0.054(5) 0.013(4) 0.000(4) -0.007(4)

loop_
_atom_type_symbol
_atom_type_description
_atom_type_scat_dispersion_real
_atom_type_scat_dispersion_imag
_atom_type_scat_source
C C 0.0033 0.0016 'International Tables Vol C Tables 4.2.6.8 and 6.1.1.4'
H H 0.0000 0.0000 'International Tables Vol C Tables 4.2.6.8 and 6.1.1.4'
B B 0.0013 0.0007 'International Tables Vol C Tables 4.2.6.8 and 6.1.1.4'
F F 0.0171 0.0103 'International Tables Vol C Tables 4.2.6.8 and 6.1.1.4'
Fe Fe 0.3463 0.8444 'International Tables Vol C Tables 4.2.6.8 and 6.1.1.4'
N N 0.0061 0.0033 'International Tables Vol C Tables 4.2.6.8 and 6.1.1.4'
O O 0.0106 0.0060 'International Tables Vol C Tables 4.2.6.8 and 6.1.1.4'

loop_
_geom_angle_atom_site_label_1
_geom_angle_atom_site_label_2
_geom_angle_atom_site_label_3
_geom_angle
_geom_angle_site_symmetry_1
_geom_angle_site_symmetry_3
_geom_angle_publ_flag
N5 Fe1 N11 94.46(11) . . ?
N5 Fe1 N9 170.52(13) . . ?
N5 Fe1 N7 94.81(13) . . ?
N11 Fe1 N9 76.68(11) . . ?
N11 Fe1 N7 166.42(11) . . ?
N18 Fe1 N5 75.89(14) . . ?
N18 Fe1 N11 96.42(12) . . ?
N18 Fe1 N9 101.48(14) . . ?
N18 Fe1 N0AA 169.20(13) . . ?
N18 Fe1 N7 95.45(13) . . ?
N9 Fe1 N7 94.51(13) . . ?
N0AA Fe1 N5 97.93(14) . . ?
N0AA Fe1 N11 92.86(11) . . ?
N0AA Fe1 N9 86.00(13) . . ?
N0AA Fe1 N7 76.04(12) . . ?
C33 N5 Fe1 124.4(3) . . ?
C33 N5 C51 118.8(4) . . ?
C51 N5 Fe1 116.3(3) . . ?
C25 N11 Fe1 113.59(12) . . ?
C25 N11 C40 120.0 . . ?
C40 N11 Fe1 125.43(12) . . ?
N11 C25 C44 120.0 . . ?
N11 C25 C48 112.3(2) . . ?
C44 C25 C48 127.7(2) . . ?
C58 C44 C25 120.0 . . ?
C38 C58 C44 120.0 . . ?
C58 C38 C40 120.0 . . ?
C58 C38 C24 122.0(2) . . ?
C40 C38 C24 118.0(2) . . ?
C38 C40 N11 120.0 . . ?
C48 N13 C2AA 105.8(3) . . ?
C48 N13 C4BA 128.8(4) . . ?
C2AA N13 C4BA 125.0(4) . . ?
C47 N3AA C29 117.5(5) . . ?
C41 N18 Fe1 136.6(3) . . ?
C74 N18 Fe1 115.6(3) . . ?
C74 N18 C41 105.7(3) . . ?
C42 C21 C43 117.4(4) . . ?
C42 C21 C5AA 122.2(4) . . ?
C43 C21 C5AA 120.4(4) . . ?
C29 C24 C38 119.9(4) . . ?
C64 C24 C38 121.1(5) . . ?
C64 C24 C29 118.9(5) . . ?
N35 C26 C36 123.5(4) . . ?
N35 C26 C6AA 114.9(4) . . ?
C36 C26 C6AA 121.6(5) . . ?
C67 N28 C9AA 124.8(4) . . ?
C74 N28 C67 106.0(4) . . ?
C74 N28 C9AA 129.1(5) . . ?
N3AA C29 C24 123.2(5) . . ?
N5 C33 C62 123.7(5) . . ?
C43 N35 C26 116.9(4) . . ?
C42 C36 C26 118.1(4) . . ?
C21 C42 C36 119.6(4) . . ?
N35 C43 C21 124.4(5) . . ?
N3AA C47 C69 123.6(5) . . ?
N3AA C47 C79 114.8(6) . . ?
C69 C47 C79 121.6(6) . . ?
N13 C48 C25 126.0(4) . . ?
N9 C48 C25 120.7(4) . . ?
N9 C48 N13 113.2(4) . . ?
N5 C51 C59 121.2(5) . . ?
N5 C51 C74 111.9(4) . . ?
C59 C51 C74 126.9(5) . . ?
C2BA C57 C32 120.0 . . ?
N0AA C57 C2BA 109.2(2) . . ?
N0AA C57 C32 130.7(2) . . ?
C56 C2BA C57 120.0 . . ?
N5AA C2BA C57 106.8(2) . . ?
N5AA C2BA C56 133.2(2) . . ?
C2BA C56 C53 120.0 . . ?
C63 C53 C56 120.0 . . ?
C53 C63 C32 120.0 . . ?
C63 C32 C57 120.0 . . ?
C75 C59 C51 118.5(5) . . ?
C33 C62 C70 127.5(7) . . ?
C33 C62 C70A 116.1(6) . . ?
C75 C62 C33 116.9(5) . . ?
C75 C62 C70 115.5(7) . . ?
C75 C62 C70A 126.7(6) . . ?
C24 C64 C69 117.7(6) . . ?
N28 C67 C87 133.4(3) . . ?
N28 C67 C41 106.6(3) . . ?
C87 C67 C41 120.0 . . ?
C71 C87 C67 120.0 . . ?
C87 C71 C60 120.0 . . ?
C55 C60 C71 120.0 . . ?
C60 C55 C41 120.0 . . ?
N18 C41 C67 109.5(3) . . ?
N18 C41 C55 130.5(3) . . ?
C55 C41 C67 120.0 . . ?
C19 C12 N3BA 120.0 . . ?
C19 C12 C5BA 120.0 . . ?
N3BA C12 C5BA 120.0 . . ?
C88 C19 C12 120.0 . . ?
C70 C88 C19 120.0 . . ?
C88 C70 C62 117.0(7) . . ?
C88 C70 C68 120.0 . . ?
C68 C70 C62 123.0(7) . . ?
N3BA C68 C70 120.0 . . ?
C68 N3BA C12 120.0 . . ?
C47 C69 C64 119.0(5) . . ?
N18 C74 N28 112.1(4) . . ?
N18 C74 C51 118.9(4) . . ?
N28 C74 C51 129.0(4) . . ?
C59 C75 C62 120.8(5) . . ?
O34 C79 C47 123.8(7) . . ?
C48 N9 Fe1 108.1(3) . . ?
C48 N9 C0AA 104.5(3) . . ?
C0AA N9 Fe1 133.2(3) . . ?
C2BA N5AA C3AA 106.2(3) . . ?
C2BA N5AA C7BA 124.9(3) . . ?
C3AA N5AA C7BA 128.5(4) . . ?
C57 N0AA Fe1 129.6(2) . . ?
C3AA N0AA Fe1 108.1(3) . . ?
C3AA N0AA C57 104.7(3) . . ?
N5AA C3AA C8AA 126.9(4) . . ?
N0AA C3AA N5AA 113.0(4) . . ?
N0AA C3AA C8AA 120.0(4) . . ?
C1BA C4AA C0AA 120.0 . . ?
C15 C1BA C4AA 120.0 . . ?
C1BA C15 C0BA 120.0 . . ?
C2AA C0BA C15 120.0 . . ?
N13 C2AA C0BA 132.4(2) . . ?
N13 C2AA C0AA 107.6(2) . . ?
C0BA C2AA C0AA 120.0 . . ?
N9 C0AA C4AA 131.1(2) . . ?
N9 C0AA C2AA 108.9(2) . . ?
C2AA C0AA C4AA 120.0 . . ?
C7AA C5AA C21 121.7(4) . . ?
C7AA C5AA C13 117.7(4) . . ?
C13 C5AA C21 120.5(4) . . ?
C5AA C7AA C11 120.1(4) . . ?
N7 C13 C5AA 122.4(4) . . ?
O14 C6AA C26 123.8(5) . . ?
C13 N7 Fe1 127.4(3) . . ?
C13 N7 C8AA 119.1(3) . . ?
C8AA N7 Fe1 113.4(2) . . ?
C8AA C11 C7AA 118.7(4) . . ?
N7 C8AA C3AA 112.5(3) . . ?
N7 C8AA C11 122.0(4) . . ?
C11 C8AA C3AA 125.4(4) . . ?
F2AA B9 F0AA 109.2(4) . . ?
F2AA B9 F3AA 108.5(5) . . ?
F2AA B9 F6AA 110.5(5) . . ?
F3AA B9 F0AA 109.1(5) . . ?
F6AA B9 F0AA 108.9(4) . . ?
F6AA B9 F3AA 110.7(4) . . ?
F4AA B6 F5AA 110.1(5) . . ?
F4AA B6 F2 110.7(5) . . ?
F4AA B6 F3 108.7(5) . . ?
F5AA B6 F2 107.8(5) . . ?
F5AA B6 F3 111.4(5) . . ?
F3 B6 F2 108.1(5) . . ?
N2AA C9BA C8BA 179.5(7) . . ?
N4AA C3 C3BA 175.6(12) . . ?
N1AB C3A C1A 172(3) . . ?
N1AA C1 C2 173.6(15) . . ?
C1 N1AA O2 140.0(15) . 2_656 ?
O2 C5BA C12 116.0(12) . . ?
C5BA O2 N1AA 153.4(17) . 2_656 ?
C88A C70A C62 123.2(7) . . ?
C68A C70A C62 122.7(9) . . ?
C68A C70A C88A 114.1(8) . . ?
C19A C88A C70A 127.7(9) . . ?
C12A C19A C88A 115.4(11) . . ?
C19A C12A C5BB 110.7(11) . . ?
C19A C12A N3BB 121.4(10) . . ?
N3BB C12A C5BB 127.9(10) . . ?
O2A C5BB C12A 123.4(15) . . ?
C12A N3BB C68A 121.9(9) . . ?
C70A C68A N3BB 119.4(10) . . ?

loop_
_geom_bond_atom_site_label_1
_geom_bond_atom_site_label_2
_geom_bond_distance
_geom_bond_site_symmetry_2
_geom_bond_publ_flag
Fe1 N5 2.181(4) . ?
Fe1 N11 2.1902(17) . ?
Fe1 N18 2.096(4) . ?
Fe1 N9 2.206(4) . ?
Fe1 N0AA 2.165(4) . ?
Fe1 N7 2.211(3) . ?
N5 C33 1.333(6) . ?
N5 C51 1.353(6) . ?
N11 C25 1.3900 . ?
N11 C40 1.3900 . ?
C25 C44 1.3900 . ?
C25 C48 1.432(5) . ?
C44 C58 1.3900 . ?
C58 C38 1.3900 . ?
C38 C40 1.3900 . ?
C38 C24 1.489(5) . ?
N13 C48 1.355(6) . ?
N13 C2AA 1.357(5) . ?
N13 C4BA 1.470(6) . ?
N3AA C29 1.328(6) . ?
N3AA C47 1.323(7) . ?
N18 C41 1.364(4) . ?
N18 C74 1.338(6) . ?
C21 C42 1.379(7) . ?
C21 C43 1.389(6) . ?
C21 C5AA 1.482(6) . ?
C24 C29 1.390(7) . ?
C24 C64 1.378(7) . ?
C26 N35 1.337(7) . ?
C26 C36 1.386(6) . ?
C26 C6AA 1.479(7) . ?
N28 C67 1.380(5) . ?
N28 C74 1.362(6) . ?
N28 C9AA 1.457(6) . ?
C33 C62 1.387(7) . ?
O34 C79 1.201(8) . ?
N35 C43 1.332(6) . ?
C36 C42 1.386(6) . ?
C47 C69 1.375(9) . ?
C47 C79 1.497(8) . ?
C48 N9 1.334(5) . ?
C51 C59 1.397(7) . ?
C51 C74 1.463(7) . ?
C57 C2BA 1.3900 . ?
C57 C32 1.3900 . ?
C57 N0AA 1.384(4) . ?
C2BA C56 1.3900 . ?
C2BA N5AA 1.361(4) . ?
C56 C53 1.3900 . ?
C53 C63 1.3900 . ?
C63 C32 1.3900 . ?
C59 C75 1.378(9) . ?
C62 C70 1.418(8) . ?
C62 C75 1.386(9) . ?
C62 C70A 1.470(9) . ?
C64 C69 1.395(8) . ?
C67 C87 1.3900 . ?
C67 C41 1.3900 . ?
C87 C71 1.3900 . ?
C71 C60 1.3900 . ?
C60 C55 1.3900 . ?
C55 C41 1.3900 . ?
C12 C19 1.3900 . ?
C12 N3BA 1.3900 . ?
C12 C5BA 1.454(13) . ?
C19 C88 1.3900 . ?
C88 C70 1.3900 . ?
C70 C68 1.3900 . ?
C68 N3BA 1.3900 . ?
N9 C0AA 1.379(4) . ?
N5AA C3AA 1.362(5) . ?
N5AA C7BA 1.454(6) . ?
N0AA C3AA 1.323(5) . ?
C3AA C8AA 1.468(5) . ?
C4AA C1BA 1.3900 . ?
C4AA C0AA 1.3900 . ?
C1BA C15 1.3900 . ?
C15 C0BA 1.3900 . ?
C0BA C2AA 1.3900 . ?
C2AA C0AA 1.3900 . ?
C5AA C7AA 1.382(6) . ?
C5AA C13 1.405(6) . ?
C7AA C11 1.387(6) . ?
C13 N7 1.336(5) . ?
O14 C6AA 1.204(7) . ?
N7 C8AA 1.345(6) . ?
C11 C8AA 1.384(6) . ?
F0AA B9 1.384(7) . ?
F2AA B9 1.376(7) . ?
F3AA B9 1.382(6) . ?
F6AA B9 1.380(7) . ?
F4AA B6 1.356(8) . ?
F5AA B6 1.357(7) . ?
F2 B6 1.404(7) . ?
F3 B6 1.376(7) . ?
N2AA C9BA 1.140(6) . ?
C8BA C9BA 1.4596(10) . ?
C3BA C3 1.4600(10) . ?
N4AA C3 1.166(9) . ?
C1A C3A 1.4599(10) . ?
C3A N1AB 1.164(10) . ?
C1 N1AA 1.149(10) . ?
C1 C2 1.4593(10) . ?
N1AA O2 1.73(2) 2_656 ?
C5BA O2 1.1998(10) . ?
O2 N1AA 1.73(2) 2_656 ?
C70A C88A 1.426(12) . ?
C70A C68A 1.406(11) . ?
C88A C19A 1.376(11) . ?
C19A C12A 1.364(12) . ?
C12A C5BB 1.514(15) . ?
C12A N3BB 1.392(13) . ?
C5BB O2A 1.055(13) . ?
N3BB C68A 1.410(12) . ?
